data_7712784
loop_
_publ_author_name
'Hao, Jiayue'
'An, Ran'
'Li, Yao'
'Wang, Ke'
'Song, Shuyan'
'Feng, Jing'
'Wang , Xinyu'
'Zhang, Hongjie'

_publ_section_title
;
 Facile synthesis of Sb3+-doped (Bmim)2InCl5(H2O) through a grinding
 method for light-emitting diodes
;
_journal_name_full 'Dalton Transactions'
_journal_paper_doi 10.1039/D3DT00673E
_journal_year 2023
_chemical_formula_moiety 'Cl5 H2 In O, 2(C8 H15 N2)'
_chemical_formula_sum 'C16 H32 Cl5 In N4 O'
_chemical_formula_weight 588.52
_space_group_crystal_system monoclinic
_space_group_IT_number 14
_space_group_name_Hall '-P 2yn'
_space_group_name_H-M_alt 'P 1 21/n 1'
_atom_sites_solution_hydrogens mixed
_atom_sites_solution_primary dual
_audit_creation_date 2022-11-23
_audit_creation_method
;
Olex2 1.5
(compiled 2021.08.20 svn.r13c46975 for OlexSys, GUI svn.r6405)
;
_audit_update_record
;
2023-04-10 deposited with the CCDC.	2023-04-14 downloaded from the CCDC.
;
_cell_angle_alpha 90
_cell_angle_beta 96.1830(10)
_cell_angle_gamma 90
_cell_formula_units_Z 4
_cell_length_a 8.7805(3)
_cell_length_b 13.8362(5)
_cell_length_c 21.0836(8)
_cell_measurement_reflns_used 9695
_cell_measurement_temperature 173.00
_cell_measurement_theta_max 30.090
_cell_measurement_theta_min 2.945
_cell_volume 2546.52(16)
_computing_cell_refinement 'SAINT V8.40A (Bruker, 2019)'
_computing_data_reduction 'SAINT V8.40A (Bruker, 2019)'
_computing_molecular_graphics 'Olex2 1.5 (Dolomanov et al., 2009)'
_computing_publication_material 'Olex2 1.5 (Dolomanov et al., 2009)'
_computing_structure_refinement 'SHELXL 2018/3 (Sheldrick, 2015)'
_computing_structure_solution 'SHELXT 2018/2 (Sheldrick, 2018)'
_diffrn_ambient_temperature 173.00
_diffrn_measured_fraction_theta_full 0.990
_diffrn_measured_fraction_theta_max 0.992
_diffrn_measurement_device_type BrukerAXS
_diffrn_radiation_type MoK\a
_diffrn_radiation_wavelength 0.71073
_diffrn_reflns_av_R_equivalents 0.0485
_diffrn_reflns_av_unetI/netI 0.0238
_diffrn_reflns_Laue_measured_fraction_full 0.990
_diffrn_reflns_Laue_measured_fraction_max 0.992
_diffrn_reflns_limit_h_max 12
_diffrn_reflns_limit_h_min -10
_diffrn_reflns_limit_k_max 19
_diffrn_reflns_limit_k_min -19
_diffrn_reflns_limit_l_max 29
_diffrn_reflns_limit_l_min -29
_diffrn_reflns_number 74745
_diffrn_reflns_point_group_measured_fraction_full 0.990
_diffrn_reflns_point_group_measured_fraction_max 0.992
_diffrn_reflns_theta_full 25.242
_diffrn_reflns_theta_max 30.116
_diffrn_reflns_theta_min 1.943
_diffrn_source_current 1.4
_diffrn_source_power 0.07
_diffrn_source_voltage 50.0
_exptl_absorpt_coefficient_mu 1.466
_exptl_absorpt_correction_T_max 0.7460
_exptl_absorpt_correction_T_min 0.5332
_exptl_absorpt_correction_type multi-scan
_exptl_absorpt_process_details
;
 SADABS 2016/2: Krause, L., Herbst-Irmer, R., Sheldrick G.M. & Stalke D.,
 J. Appl. Cryst. 48 (2015) 3-10
;
_exptl_crystal_colour colourless
_exptl_crystal_colour_primary colourless
_exptl_crystal_density_diffrn 1.535
_exptl_crystal_description block
_exptl_crystal_F_000 1192
_exptl_crystal_size_max 0.3
_exptl_crystal_size_mid 0.2
_exptl_crystal_size_min 0.2
_refine_diff_density_max 0.922
_refine_diff_density_min -0.863
_refine_diff_density_rms 0.080
_refine_ls_extinction_method none
_refine_ls_goodness_of_fit_ref 1.078
_refine_ls_hydrogen_treatment constr
_refine_ls_matrix_type full
_refine_ls_number_parameters 269
_refine_ls_number_reflns 7460
_refine_ls_number_restraints 6
_refine_ls_restrained_S_all 1.083
_refine_ls_R_factor_all 0.0387
_refine_ls_R_factor_gt 0.0304
_refine_ls_shift/su_max 0.003
_refine_ls_shift/su_mean 0.000
_refine_ls_structure_factor_coef Fsqd
_refine_ls_weighting_details 'w=1/[\s^2^(Fo^2^)+(0.0194P)^2^+3.0362P] where P=(Fo^2^+2Fc^2^)/3'
_refine_ls_weighting_scheme calc
_refine_ls_wR_factor_gt 0.0640
_refine_ls_wR_factor_ref 0.0679
_reflns_Friedel_coverage 0.000
_reflns_number_gt 6499
_reflns_number_total 7460
_reflns_threshold_expression 'I > 2\s(I)'
_cod_data_source_file d3dt00673e2.cif
_cod_data_source_block mo_20220928_0m
_cod_database_code 7712784
_shelx_shelxl_version_number 2018/3
_shelx_space_group_comment
;
The symmetry employed for this shelxl refinement is uniquely defined
by the following loop, which should always be used as a source of
symmetry information in preference to the above space-group names.
They are only intended as comments.
;
_shelx_estimated_absorpt_t_max 0.758
_shelx_estimated_absorpt_t_min 0.667
_olex2_refinement_description
;
1. Fixed Uiso
 At 1.2 times of:
  All C(H) groups, All C(H,H) groups, All C(H,H,H,H) groups
 At 1.5 times of:
  All C(H,H,H) groups, All O(H,H) groups
2. Uiso/Uaniso restraints and constraints
C18 \\sim C16: within 2A with sigma of 0.01 and sigma for terminal atoms of
0.02 within 2A
3. Others
 Sof(H14C)=Sof(H14D)=Sof(C17)=Sof(H17A)=Sof(H17B)=Sof(C18)=Sof(H18A)=Sof(H18B)=
 Sof(H18C)=1-FVAR(1)
 Sof(H14A)=Sof(H14B)=Sof(C15)=Sof(H15A)=Sof(H15B)=Sof(C16)=Sof(H16A)=Sof(H16B)=
 Sof(H16C)=FVAR(1)
4.a Rotating group:
 O1(H1D,H1E)
4.b Secondary CH2 refined with riding coordinates:
 C5(H5A,H5B), C6(H6A,H6B), C7(H7A,H7B), C13(H13A,H13B), C14(H14C,H14D),
 C14(H14A,H14B), C17(H17A,H17B), C15(H15A,H15B)
4.c Aromatic/amide H refined with riding coordinates:
 C2(H2), C3(H3), C4(H4), C10(H10), C11(H11), C12(H12)
4.d Idealised Me refined as rotating group:
 C1(H1A,H1B,H1C), C8(H8A,H8B,H8C), C9(H9A,H9B,H9C), C18(H18A,H18B,H18C),
 C16(H16A,H16B,H16C)
;
_olex2_submission_special_instructions 'No special instructions were received'

loop_
_space_group_symop_operation_xyz
'x, y, z'
'-x+1/2, y+1/2, -z+1/2'
'-x, -y, -z'
'x-1/2, -y-1/2, z-1/2'

loop_
_atom_site_label
_atom_site_type_symbol
_atom_site_fract_x
_atom_site_fract_y
_atom_site_fract_z
_atom_site_U_iso_or_equiv
_atom_site_adp_type
_atom_site_occupancy
_atom_site_site_symmetry_order
_atom_site_calc_flag
_atom_site_refinement_flags_posn
_atom_site_refinement_flags_adp
_atom_site_refinement_flags_occupancy
_atom_site_disorder_assembly
_atom_site_disorder_group
In1 In 0.07138(2) 0.39481(2) 0.61601(2) 0.02372(4) Uani 1 1 d . . . . .
Cl1 Cl 0.01756(7) 0.22007(4) 0.60185(3) 0.03723(13) Uani 1 1 d . . . . .
Cl2 Cl 0.23630(6) 0.38127(4) 0.52432(2) 0.02746(10) Uani 1 1 d . . . . .
Cl4 Cl 0.10269(6) 0.57706(4) 0.61527(2) 0.02687(10) Uani 1 1 d . . . . .
Cl5 Cl -0.14063(7) 0.41580(4) 0.68377(3) 0.03381(12) Uani 1 1 d . . . . .
Cl6 Cl 0.28075(7) 0.37141(5) 0.70139(3) 0.03910(13) Uani 1 1 d . . . . .
O1 O -0.11830(16) 0.41874(11) 0.53355(7) 0.0269(3) Uani 1 1 d . . . . .
H1D H -0.134430 0.480377 0.528380 0.040 Uiso 1 1 d R U . . .
H1E H -0.086056 0.399830 0.497969 0.040 Uiso 1 1 d R U . . .
N1 N 0.7709(2) 0.21386(14) 0.81342(9) 0.0316(4) Uani 1 1 d . . . . .
N2 N 0.9170(2) 0.10483(15) 0.86098(10) 0.0334(4) Uani 1 1 d . . . . .
C1 C 0.9728(3) 0.02400(19) 0.90204(13) 0.0400(6) Uani 1 1 d . . . . .
H1A H 1.002668 -0.029546 0.875584 0.060 Uiso 1 1 calc R U . . .
H1B H 0.891379 0.002524 0.927120 0.060 Uiso 1 1 calc R U . . .
H1C H 1.061648 0.044987 0.930886 0.060 Uiso 1 1 calc R U . . .
C2 C 1.0025(3) 0.1545(3) 0.82113(15) 0.0588(9) Uani 1 1 d . . . . .
H2 H 1.107014 0.143116 0.815719 0.071 Uiso 1 1 calc R U . . .
C3 C 0.9116(3) 0.2223(3) 0.79104(15) 0.0554(8) Uani 1 1 d . . . . .
H3 H 0.939399 0.267263 0.760249 0.066 Uiso 1 1 calc R U . . .
C4 C 0.7778(2) 0.14224(16) 0.85564(11) 0.0291(4) Uani 1 1 d . . . . .
H4 H 0.695881 0.121340 0.878293 0.035 Uiso 1 1 calc R U . . .
C5 C 0.6369(3) 0.27590(18) 0.79539(13) 0.0379(5) Uani 1 1 d . . . . .
H5A H 0.542278 0.238632 0.799683 0.046 Uiso 1 1 calc R U . . .
H5B H 0.635888 0.294946 0.750085 0.046 Uiso 1 1 calc R U . . .
C6 C 0.6373(3) 0.3660(2) 0.83614(14) 0.0458(6) Uani 1 1 d . . . . .
H6A H 0.556816 0.410587 0.817089 0.055 Uiso 1 1 calc R U . . .
H6B H 0.737263 0.398987 0.835920 0.055 Uiso 1 1 calc R U . . .
C7 C 0.6095(5) 0.3449(2) 0.90510(16) 0.0647(9) Uani 1 1 d . . . . .
H7A H 0.507760 0.314258 0.905504 0.078 Uiso 1 1 calc R U . . .
H7B H 0.687677 0.298511 0.923740 0.078 Uiso 1 1 calc R U . . .
C8 C 0.6159(7) 0.4347(3) 0.9458(2) 0.0962(16) Uani 1 1 d . . . . .
H8A H 0.539270 0.481150 0.927450 0.144 Uiso 1 1 calc R U . . .
H8B H 0.718152 0.463566 0.947423 0.144 Uiso 1 1 calc R U . . .
H8C H 0.594466 0.417646 0.989106 0.144 Uiso 1 1 calc R U . . .
N3 N 0.5626(2) 0.19315(14) 0.60928(9) 0.0320(4) Uani 1 1 d . . . . .
N4 N 0.4271(2) 0.11880(14) 0.67365(10) 0.0340(4) Uani 1 1 d . . . . .
C9 C 0.2970(3) 0.0876(2) 0.70640(14) 0.0477(7) Uani 1 1 d . . . . .
H9A H 0.208372 0.128824 0.693382 0.072 Uiso 1 1 calc R U . . .
H9B H 0.323633 0.092771 0.752628 0.072 Uiso 1 1 calc R U . . .
H9C H 0.271849 0.020328 0.695154 0.072 Uiso 1 1 calc R U . . .
C10 C 0.4213(3) 0.17973(16) 0.62493(11) 0.0318(5) Uani 1 1 d . . . . .
H10 H 0.331128 0.209003 0.604547 0.038 Uiso 1 1 calc R U . . .
C11 C 0.6624(3) 0.13823(19) 0.64969(12) 0.0386(5) Uani 1 1 d . . . . .
H11 H 0.770264 0.133920 0.649204 0.046 Uiso 1 1 calc R U . . .
C12 C 0.5779(3) 0.09201(19) 0.68986(13) 0.0406(6) Uani 1 1 d . . . . .
H12 H 0.615022 0.049019 0.723130 0.049 Uiso 1 1 calc R U . . .
C13 C 0.6064(3) 0.2545(2) 0.55715(13) 0.0464(6) Uani 1 1 d . . . . .
H13A H 0.694622 0.295528 0.573218 0.056 Uiso 1 1 calc R U . . .
H13B H 0.519944 0.297515 0.542091 0.056 Uiso 1 1 calc R U . . .
C14 C 0.6491(6) 0.1936(4) 0.50197(17) 0.0980(17) Uani 1 1 d . . . . .
H14C H 0.754318 0.171380 0.516447 0.118 Uiso 0.361(8) 1 calc R U P A 2
H14D H 0.583681 0.135523 0.503407 0.118 Uiso 0.361(8) 1 calc R U P A 2
H14A H 0.699386 0.236363 0.472863 0.118 Uiso 0.639(8) 1 calc R U P A 1
H14B H 0.726359 0.145598 0.519232 0.118 Uiso 0.639(8) 1 calc R U P A 1
C17 C 0.6525(13) 0.2095(7) 0.4385(4) 0.065(3) Uani 0.361(8) 1 d . . P A 2
H17A H 0.755820 0.225989 0.427132 0.078 Uiso 0.361(8) 1 calc R U P A 2
H17B H 0.576596 0.258088 0.420931 0.078 Uiso 0.361(8) 1 calc R U P A 2
C18 C 0.5948(16) 0.0839(8) 0.4174(4) 0.054(3) Uani 0.361(8) 1 d . U P A 2
H18A H 0.561367 0.080054 0.371556 0.081 Uiso 0.361(8) 1 calc R U P A 2
H18B H 0.510458 0.064591 0.441482 0.081 Uiso 0.361(8) 1 calc R U P A 2
H18C H 0.682204 0.040550 0.427831 0.081 Uiso 0.361(8) 1 calc R U P A 2
C15 C 0.5403(7) 0.1475(4) 0.4683(3) 0.0614(16) Uani 0.639(8) 1 d . . P A 1
H15A H 0.449256 0.188717 0.457035 0.074 Uiso 0.639(8) 1 calc R U P A 1
H15B H 0.509810 0.088107 0.489935 0.074 Uiso 0.639(8) 1 calc R U P A 1
C16 C 0.6486(14) 0.1184(8) 0.3942(5) 0.132(5) Uani 0.639(8) 1 d . U P A 1
H16A H 0.592212 0.068798 0.368100 0.198 Uiso 0.639(8) 1 calc R U P A 1
H16B H 0.751653 0.094687 0.408641 0.198 Uiso 0.639(8) 1 calc R U P A 1
H16C H 0.656044 0.177173 0.368798 0.198 Uiso 0.639(8) 1 calc R U P A 1

loop_
_atom_site_aniso_label
_atom_site_aniso_U_11
_atom_site_aniso_U_22
_atom_site_aniso_U_33
_atom_site_aniso_U_23
_atom_site_aniso_U_13
_atom_site_aniso_U_12
In1 0.02388(7) 0.02471(7) 0.02296(7) 0.00204(5) 0.00436(5) 0.00334(5)
Cl1 0.0320(3) 0.0257(2) 0.0549(4) 0.0025(2) 0.0087(2) 0.0013(2)
Cl2 0.0251(2) 0.0315(2) 0.0265(2) -0.00094(18) 0.00606(18) 0.00394(18)
Cl4 0.0275(2) 0.0256(2) 0.0278(2) -0.00230(18) 0.00400(18) 0.00062(18)
Cl5 0.0365(3) 0.0353(3) 0.0322(3) 0.0043(2) 0.0153(2) 0.0043(2)
Cl6 0.0409(3) 0.0434(3) 0.0307(3) -0.0016(2) -0.0064(2) 0.0129(2)
O1 0.0274(7) 0.0282(7) 0.0254(7) 0.0014(6) 0.0045(6) 0.0012(6)
N1 0.0267(9) 0.0363(10) 0.0314(10) 0.0061(8) 0.0022(7) 0.0018(8)
N2 0.0265(9) 0.0422(11) 0.0324(10) 0.0105(8) 0.0077(7) 0.0042(8)
C1 0.0361(12) 0.0428(14) 0.0418(13) 0.0138(11) 0.0074(10) 0.0118(10)
C2 0.0326(13) 0.089(2) 0.0591(18) 0.0407(17) 0.0235(13) 0.0150(14)
C3 0.0342(13) 0.081(2) 0.0532(17) 0.0371(16) 0.0160(12) 0.0092(13)
C4 0.0240(9) 0.0307(10) 0.0332(11) 0.0028(8) 0.0057(8) -0.0004(8)
C5 0.0316(11) 0.0377(12) 0.0432(13) 0.0069(10) -0.0019(10) 0.0058(10)
C6 0.0491(15) 0.0369(13) 0.0511(16) 0.0030(11) 0.0037(12) 0.0034(11)
C7 0.092(3) 0.0472(17) 0.0565(19) -0.0014(15) 0.0169(18) 0.0066(17)
C8 0.161(5) 0.061(2) 0.071(3) -0.010(2) 0.033(3) 0.017(3)
N3 0.0312(9) 0.0318(9) 0.0333(10) 0.0013(8) 0.0047(8) 0.0066(8)
N4 0.0387(10) 0.0324(10) 0.0316(10) 0.0004(8) 0.0073(8) 0.0028(8)
C9 0.0493(15) 0.0538(17) 0.0423(15) 0.0105(12) 0.0156(12) -0.0024(13)
C10 0.0339(11) 0.0299(11) 0.0321(11) -0.0002(9) 0.0060(9) 0.0067(9)
C11 0.0327(12) 0.0439(13) 0.0381(13) 0.0017(10) -0.0013(10) 0.0092(10)
C12 0.0427(13) 0.0407(13) 0.0370(13) 0.0054(10) -0.0014(10) 0.0091(11)
C13 0.0386(13) 0.0579(17) 0.0447(15) 0.0177(13) 0.0133(11) 0.0119(12)
C14 0.098(3) 0.161(5) 0.0377(18) 0.017(2) 0.016(2) 0.059(3)
C17 0.082(7) 0.068(6) 0.049(5) 0.013(4) 0.026(5) 0.009(5)
C18 0.095(7) 0.048(5) 0.021(4) -0.012(3) 0.015(4) -0.016(5)
C15 0.063(3) 0.057(3) 0.062(3) -0.010(2) -0.005(3) -0.004(2)
C16 0.152(10) 0.136(9) 0.095(7) -0.077(6) -0.048(6) 0.067(7)

loop_
_atom_type_symbol
_atom_type_description
_atom_type_scat_dispersion_real
_atom_type_scat_dispersion_imag
_atom_type_scat_source
C C 0.0033 0.0016 'International Tables Vol C Tables 4.2.6.8 and 6.1.1.4'
H H 0.0000 0.0000 'International Tables Vol C Tables 4.2.6.8 and 6.1.1.4'
Cl Cl 0.1484 0.1585 'International Tables Vol C Tables 4.2.6.8 and 6.1.1.4'
In In -0.7276 1.3100 'International Tables Vol C Tables 4.2.6.8 and 6.1.1.4'
N N 0.0061 0.0033 'International Tables Vol C Tables 4.2.6.8 and 6.1.1.4'
O O 0.0106 0.0060 'International Tables Vol C Tables 4.2.6.8 and 6.1.1.4'

loop_
_geom_angle_atom_site_label_1
_geom_angle_atom_site_label_2
_geom_angle_atom_site_label_3
_geom_angle
_geom_angle_site_symmetry_1
_geom_angle_site_symmetry_3
_geom_angle_publ_flag
Cl1 In1 Cl2 87.325(19) . . ?
Cl1 In1 Cl4 171.70(2) . . ?
Cl1 In1 Cl5 92.21(2) . . ?
Cl4 In1 Cl2 89.860(17) . . ?
Cl5 In1 Cl2 165.768(19) . . ?
Cl5 In1 Cl4 88.606(18) . . ?
Cl6 In1 Cl1 94.47(2) . . ?
Cl6 In1 Cl2 96.03(2) . . ?
Cl6 In1 Cl4 93.59(2) . . ?
Cl6 In1 Cl5 98.19(2) . . ?
O1 In1 Cl1 86.33(4) . . ?
O1 In1 Cl2 82.02(4) . . ?
O1 In1 Cl4 85.54(4) . . ?
O1 In1 Cl5 83.76(4) . . ?
O1 In1 Cl6 177.86(4) . . ?
In1 O1 H1D 109.3 . . ?
In1 O1 H1E 109.4 . . ?
H1D O1 H1E 104.5 . . ?
C3 N1 C5 125.8(2) . . ?
C4 N1 C3 108.40(19) . . ?
C4 N1 C5 125.76(19) . . ?
C2 N2 C1 125.1(2) . . ?
C4 N2 C1 126.6(2) . . ?
C4 N2 C2 108.3(2) . . ?
N2 C1 H1A 109.5 . . ?
N2 C1 H1B 109.5 . . ?
N2 C1 H1C 109.5 . . ?
H1A C1 H1B 109.5 . . ?
H1A C1 H1C 109.5 . . ?
H1B C1 H1C 109.5 . . ?
N2 C2 H2 126.2 . . ?
C3 C2 N2 107.6(2) . . ?
C3 C2 H2 126.2 . . ?
N1 C3 H3 126.6 . . ?
C2 C3 N1 106.8(2) . . ?
C2 C3 H3 126.6 . . ?
N1 C4 H4 125.6 . . ?
N2 C4 N1 108.88(19) . . ?
N2 C4 H4 125.6 . . ?
N1 C5 H5A 109.1 . . ?
N1 C5 H5B 109.1 . . ?
N1 C5 C6 112.4(2) . . ?
H5A C5 H5B 107.9 . . ?
C6 C5 H5A 109.1 . . ?
C6 C5 H5B 109.1 . . ?
C5 C6 H6A 109.0 . . ?
C5 C6 H6B 109.0 . . ?
C5 C6 C7 113.1(2) . . ?
H6A C6 H6B 107.8 . . ?
C7 C6 H6A 109.0 . . ?
C7 C6 H6B 109.0 . . ?
C6 C7 H7A 109.1 . . ?
C6 C7 H7B 109.1 . . ?
H7A C7 H7B 107.8 . . ?
C8 C7 C6 112.7(3) . . ?
C8 C7 H7A 109.1 . . ?
C8 C7 H7B 109.1 . . ?
C7 C8 H8A 109.5 . . ?
C7 C8 H8B 109.5 . . ?
C7 C8 H8C 109.5 . . ?
H8A C8 H8B 109.5 . . ?
H8A C8 H8C 109.5 . . ?
H8B C8 H8C 109.5 . . ?
C10 N3 C11 108.5(2) . . ?
C10 N3 C13 126.2(2) . . ?
C11 N3 C13 125.3(2) . . ?
C10 N4 C9 125.9(2) . . ?
C10 N4 C12 108.6(2) . . ?
C12 N4 C9 125.5(2) . . ?
N4 C9 H9A 109.5 . . ?
N4 C9 H9B 109.5 . . ?
N4 C9 H9C 109.5 . . ?
H9A C9 H9B 109.5 . . ?
H9A C9 H9C 109.5 . . ?
H9B C9 H9C 109.5 . . ?
N3 C10 H10 125.6 . . ?
N4 C10 N3 108.8(2) . . ?
N4 C10 H10 125.6 . . ?
N3 C11 H11 126.5 . . ?
C12 C11 N3 107.1(2) . . ?
C12 C11 H11 126.5 . . ?
N4 C12 H12 126.4 . . ?
C11 C12 N4 107.2(2) . . ?
C11 C12 H12 126.4 . . ?
N3 C13 H13A 109.4 . . ?
N3 C13 H13B 109.4 . . ?
N3 C13 C14 111.0(3) . . ?
H13A C13 H13B 108.0 . . ?
C14 C13 H13A 109.4 . . ?
C14 C13 H13B 109.4 . . ?
C13 C14 H14C 103.6 . . ?
C13 C14 H14D 103.6 . . ?
C13 C14 H14A 107.9 . . ?
C13 C14 H14B 107.9 . . ?
H14C C14 H14D 105.3 . . ?
H14A C14 H14B 107.2 . . ?
C17 C14 C13 134.3(6) . . ?
C17 C14 H14C 103.6 . . ?
C17 C14 H14D 103.6 . . ?
C15 C14 C13 117.8(4) . . ?
C15 C14 H14A 107.9 . . ?
C15 C14 H14B 107.9 . . ?
C14 C17 H17A 113.1 . . ?
C14 C17 H17B 113.1 . . ?
C14 C17 C18 92.9(6) . . ?
H17A C17 H17B 110.5 . . ?
C18 C17 H17A 113.1 . . ?
C18 C17 H17B 113.1 . . ?
C17 C18 H18A 109.5 . . ?
C17 C18 H18B 109.5 . . ?
C17 C18 H18C 109.5 . . ?
H18A C18 H18B 109.5 . . ?
H18A C18 H18C 109.5 . . ?
H18B C18 H18C 109.5 . . ?
C14 C15 H15A 112.1 . . ?
C14 C15 H15B 112.1 . . ?
C14 C15 C16 98.4(5) . . ?
H15A C15 H15B 109.7 . . ?
C16 C15 H15A 112.1 . . ?
C16 C15 H15B 112.1 . . ?
C15 C16 H16A 109.5 . . ?
C15 C16 H16B 109.5 . . ?
C15 C16 H16C 109.5 . . ?
H16A C16 H16B 109.5 . . ?
H16A C16 H16C 109.5 . . ?
H16B C16 H16C 109.5 . . ?

loop_
_geom_bond_atom_site_label_1
_geom_bond_atom_site_label_2
_geom_bond_distance
_geom_bond_site_symmetry_2
_geom_bond_publ_flag
In1 Cl1 2.4753(6) . ?
In1 Cl2 2.5441(5) . ?
In1 Cl4 2.5368(5) . ?
In1 Cl5 2.4825(5) . ?
In1 Cl6 2.4518(6) . ?
In1 O1 2.2984(15) . ?
O1 H1D 0.8695 . ?
O1 H1E 0.8701 . ?
N1 C3 1.374(3) . ?
N1 C4 1.329(3) . ?
N1 C5 1.473(3) . ?
N2 C1 1.466(3) . ?
N2 C2 1.370(3) . ?
N2 C4 1.322(3) . ?
C1 H1A 0.9800 . ?
C1 H1B 0.9800 . ?
C1 H1C 0.9800 . ?
C2 H2 0.9500 . ?
C2 C3 1.345(4) . ?
C3 H3 0.9500 . ?
C4 H4 0.9500 . ?
C5 H5A 0.9900 . ?
C5 H5B 0.9900 . ?
C5 C6 1.514(4) . ?
C6 H6A 0.9900 . ?
C6 H6B 0.9900 . ?
C6 C7 1.528(4) . ?
C7 H7A 0.9900 . ?
C7 H7B 0.9900 . ?
C7 C8 1.507(5) . ?
C8 H8A 0.9800 . ?
C8 H8B 0.9800 . ?
C8 H8C 0.9800 . ?
N3 C10 1.331(3) . ?
N3 C11 1.382(3) . ?
N3 C13 1.472(3) . ?
N4 C9 1.462(3) . ?
N4 C10 1.326(3) . ?
N4 C12 1.382(3) . ?
C9 H9A 0.9800 . ?
C9 H9B 0.9800 . ?
C9 H9C 0.9800 . ?
C10 H10 0.9500 . ?
C11 H11 0.9500 . ?
C11 C12 1.346(4) . ?
C12 H12 0.9500 . ?
C13 H13A 0.9900 . ?
C13 H13B 0.9900 . ?
C13 C14 1.516(5) . ?
C14 H14C 0.9900 . ?
C14 H14D 0.9900 . ?
C14 H14A 0.9900 . ?
C14 H14B 0.9900 . ?
C14 C17 1.360(9) . ?
C14 C15 1.296(7) . ?
C17 H17A 0.9900 . ?
C17 H17B 0.9900 . ?
C17 C18 1.850(15) . ?
C18 H18A 0.9800 . ?
C18 H18B 0.9800 . ?
C18 H18C 0.9800 . ?
C15 H15A 0.9900 . ?
C15 H15B 0.9900 . ?
C15 C16 1.956(13) . ?
C16 H16A 0.9800 . ?
C16 H16B 0.9800 . ?
C16 H16C 0.9800 . ?

loop_
_geom_torsion_atom_site_label_1
_geom_torsion_atom_site_label_2
_geom_torsion_atom_site_label_3
_geom_torsion_atom_site_label_4
_geom_torsion
_geom_torsion_site_symmetry_1
_geom_torsion_site_symmetry_2
_geom_torsion_site_symmetry_3
_geom_torsion_site_symmetry_4
_geom_torsion_publ_flag
N1 C5 C6 C7 -69.3(3) . . . . ?
N2 C2 C3 N1 0.6(4) . . . . ?
C1 N2 C2 C3 179.3(3) . . . . ?
C1 N2 C4 N1 -179.5(2) . . . . ?
C2 N2 C4 N1 0.3(3) . . . . ?
C3 N1 C4 N2 0.0(3) . . . . ?
C3 N1 C5 C6 -86.6(3) . . . . ?
C4 N1 C3 C2 -0.4(4) . . . . ?
C4 N1 C5 C6 91.1(3) . . . . ?
C4 N2 C2 C3 -0.6(4) . . . . ?
C5 N1 C3 C2 177.7(3) . . . . ?
C5 N1 C4 N2 -178.0(2) . . . . ?
C5 C6 C7 C8 177.9(3) . . . . ?
N3 C11 C12 N4 0.1(3) . . . . ?
N3 C13 C14 C17 156.5(8) . . . . ?
N3 C13 C14 C15 70.3(5) . . . . ?
C9 N4 C10 N3 177.9(2) . . . . ?
C9 N4 C12 C11 -178.1(2) . . . . ?
C10 N3 C11 C12 -0.2(3) . . . . ?
C10 N3 C13 C14 -106.6(3) . . . . ?
C10 N4 C12 C11 -0.1(3) . . . . ?
C11 N3 C10 N4 0.1(3) . . . . ?
C11 N3 C13 C14 72.2(4) . . . . ?
C12 N4 C10 N3 -0.1(3) . . . . ?
C13 N3 C10 N4 179.1(2) . . . . ?
C13 N3 C11 C12 -179.2(2) . . . . ?
C13 C14 C17 C18 -145.3(8) . . . . ?
C13 C14 C15 C16 163.9(5) . . . . ?
